data_4087692
loop_
_publ_author_name
'Singh, Jatinder'
'Deb, Mayukh'
'Elias, Anil J.'

_publ_section_title
;
 Palladacycles Based on 8-Aminoquinoline Carboxamides of Cobalt and Iron
 Sandwich Compounds and a New Method to \a-Alkylate Cp Rings of Metal
 Sandwich Carboxamides
;
_journal_issue 20
_journal_name_full Organometallics
_journal_page_first 4946
_journal_paper_doi 10.1021/acs.organomet.5b00504
_journal_volume 34
_journal_year 2015
_chemical_formula_moiety 'C43 H31 Co N2 O'
_chemical_formula_sum 'C43 H31 Co N2 O'
_chemical_formula_weight 650.63
_space_group_IT_number 2
_space_group_name_Hall '-P 1'
_space_group_name_H-M_alt 'P -1'
_symmetry_cell_setting triclinic
_symmetry_space_group_name_Hall '-P 1'
_symmetry_space_group_name_H-M 'P -1'
_atom_sites_solution_hydrogens geom
_atom_sites_solution_primary direct
_atom_sites_solution_secondary difmap
_audit_creation_method SHELXL-97
_cell_angle_alpha 89.055(8)
_cell_angle_beta 81.542(8)
_cell_angle_gamma 79.494(8)
_cell_formula_units_Z 2
_cell_length_a 10.728(5)
_cell_length_b 12.357(6)
_cell_length_c 12.615(6)
_cell_measurement_reflns_used 7718
_cell_measurement_temperature 298(2)
_cell_measurement_theta_max 27.04
_cell_measurement_theta_min 2.33
_cell_volume 1626.3(13)
_computing_cell_refinement 'Bruker SMART'
_computing_data_collection 'Bruker SMART'
_computing_data_reduction 'Bruker SAINT'
_computing_molecular_graphics 'Bruker SHELXTL'
_computing_publication_material 'Bruker SHELXTL'
_computing_structure_refinement 'SHELXL-97 (Sheldrick, 1997)'
_computing_structure_solution 'SHELXS-97 (Sheldrick, 1990)'
_diffrn_ambient_temperature 298(2)
_diffrn_measured_fraction_theta_full 0.996
_diffrn_measured_fraction_theta_max 0.996
_diffrn_measurement_device_type 'CCD area detector'
_diffrn_measurement_method 'phi and omega scans'
_diffrn_radiation_monochromator graphite
_diffrn_radiation_source 'fine-focus sealed tube'
_diffrn_radiation_type MoK\a
_diffrn_radiation_wavelength 0.71073
_diffrn_reflns_av_R_equivalents 0.0242
_diffrn_reflns_av_sigmaI/netI 0.0275
_diffrn_reflns_limit_h_max 12
_diffrn_reflns_limit_h_min -12
_diffrn_reflns_limit_k_max 14
_diffrn_reflns_limit_k_min -14
_diffrn_reflns_limit_l_max 14
_diffrn_reflns_limit_l_min -14
_diffrn_reflns_number 15628
_diffrn_reflns_theta_full 24.99
_diffrn_reflns_theta_max 24.99
_diffrn_reflns_theta_min 1.68
_exptl_absorpt_coefficient_mu 0.565
_exptl_absorpt_correction_T_max 0.921
_exptl_absorpt_correction_T_min 0.888
_exptl_absorpt_correction_type multi-scan
_exptl_absorpt_process_details '(SADABS; Bruker, 2000)'
_exptl_crystal_colour red
_exptl_crystal_density_diffrn 1.329
_exptl_crystal_density_method 'not measured'
_exptl_crystal_description block
_exptl_crystal_F_000 676.0
_exptl_crystal_size_max 0.213
_exptl_crystal_size_mid 0.176
_exptl_crystal_size_min 0.145
_refine_diff_density_max 0.313
_refine_diff_density_min -0.225
_refine_diff_density_rms 0.047
_refine_ls_extinction_method none
_refine_ls_goodness_of_fit_ref 1.091
_refine_ls_hydrogen_treatment mixed
_refine_ls_matrix_type full
_refine_ls_number_parameters 424
_refine_ls_number_reflns 5691
_refine_ls_number_restraints 0
_refine_ls_restrained_S_all 1.091
_refine_ls_R_factor_all 0.0397
_refine_ls_R_factor_gt 0.0359
_refine_ls_shift/su_max 0.001
_refine_ls_shift/su_mean 0.000
_refine_ls_structure_factor_coef Fsqd
_refine_ls_weighting_details 'calc w=1/[\s^2^(Fo^2^)+(0.0536P)^2^+0.4300P] where P=(Fo^2^+2Fc^2^)/3'
_refine_ls_weighting_scheme calc
_refine_ls_wR_factor_gt 0.0934
_refine_ls_wR_factor_ref 0.0999
_reflns_number_gt 5212
_reflns_number_total 5691
_reflns_threshold_expression >2sigma(I)
_cod_data_source_file om5b00504_si_002.cif
_cod_data_source_block 1
_cod_depositor_comments
;
The following automatic conversions were performed:

data item '_symmetry_cell_setting' value 'Triclinic' was changed to
'triclinic' in accordance with the
/home/saulius/struct/COD-crude-data/automatic-downloads/DataCite-retrospective/ACS/depositions/lib/dictionaries/cif_core.dic
dictionary named 'cif_core.dic' version 2.4.2 last updated on
2011-04-26.

Automatic conversion script
Id: cif_fix_values 6909 2019-04-08 15:41:33Z antanas 
;
_cod_original_sg_symbol_Hall -P1
_cod_original_sg_symbol_H-M P-1
_cod_database_code 4087692

loop_
_symmetry_equiv_pos_as_xyz
'x, y, z'
'-x, -y, -z'

loop_
_atom_site_label
_atom_site_type_symbol
_atom_site_fract_x
_atom_site_fract_y
_atom_site_fract_z
_atom_site_U_iso_or_equiv
_atom_site_adp_type
_atom_site_occupancy
_atom_site_symmetry_multiplicity
_atom_site_calc_flag
_atom_site_refinement_flags
Co1 Co 0.29955(2) 0.25633(2) 0.105312(19) 0.03395(10) Uani 1 1 d .
O1 O 0.32999(17) -0.05205(13) 0.22211(13) 0.0592(4) Uani 1 1 d .
N1 N 0.35634(18) 0.20210(15) 0.50764(14) 0.0499(4) Uani 1 1 d .
N2 N 0.36097(17) 0.07624(14) 0.33916(13) 0.0447(4) Uani 1 1 d .
H7 H 0.3775 0.1417 0.3411 0.054 Uiso 1 1 calc R
C1 C 0.40307(19) 0.10819(16) 0.15177(16) 0.0399(4) Uani 1 1 d .
C2 C 0.47193(19) 0.19692(18) 0.15809(17) 0.0435(5) Uani 1 1 d .
H1 H 0.5005 0.2214 0.2225 0.052 Uiso 1 1 calc R
C3 C 0.4947(2) 0.2404(2) 0.05370(18) 0.0499(5) Uani 1 1 d .
H9 H 0.5410 0.3008 0.0335 0.060 Uiso 1 1 calc R
C4 C 0.4399(2) 0.18081(19) -0.01647(17) 0.0500(5) Uani 1 1 d .
H10 H 0.4408 0.1937 -0.0934 0.060 Uiso 1 1 calc R
C5 C 0.3840(2) 0.09965(17) 0.04278(16) 0.0451(5) Uani 1 1 d .
H8 H 0.3393 0.0468 0.0142 0.054 Uiso 1 1 calc R
C6 C 0.13447(18) 0.31417(15) 0.20095(15) 0.0359(4) Uani 1 1 d .
C7 C 0.11414(18) 0.29816(16) 0.09013(15) 0.0368(4) Uani 1 1 d .
C8 C 0.18577(18) 0.38643(15) 0.05491(15) 0.0370(4) Uani 1 1 d .
C9 C 0.20685(18) 0.40190(15) 0.16585(15) 0.0368(4) Uani 1 1 d .
C10 C 0.08497(18) 0.27229(17) 0.30589(16) 0.0405(4) Uani 1 1 d .
C11 C 0.0619(2) 0.16451(18) 0.31597(19) 0.0513(5) Uani 1 1 d .
H29 H 0.0792 0.1183 0.2561 0.062 Uiso 1 1 calc R
C12 C 0.0138(3) 0.1264(2) 0.4141(2) 0.0682(7) Uani 1 1 d .
H28 H -0.0006 0.0544 0.4198 0.082 Uiso 1 1 calc R
C13 C -0.0134(3) 0.1937(3) 0.5037(2) 0.0784(9) Uani 1 1 d .
H27 H -0.0459 0.1671 0.5695 0.094 Uiso 1 1 calc R
C14 C 0.0078(3) 0.3005(3) 0.4955(2) 0.0699(7) Uani 1 1 d .
H26 H -0.0107 0.3461 0.5558 0.084 Uiso 1 1 calc R
C15 C 0.0568(2) 0.3401(2) 0.39708(17) 0.0524(5) Uani 1 1 d .
H30 H 0.0709 0.4122 0.3920 0.063 Uiso 1 1 calc R
C16 C 0.03615(19) 0.23497(16) 0.03793(16) 0.0404(4) Uani 1 1 d .
C17 C -0.0809(2) 0.2147(2) 0.0903(2) 0.0533(5) Uani 1 1 d .
H21 H -0.1098 0.2397 0.1603 0.064 Uiso 1 1 calc R
C18 C -0.1548(2) 0.1574(2) 0.0385(2) 0.0664(7) Uani 1 1 d .
H22 H -0.2325 0.1438 0.0745 0.080 Uiso 1 1 calc R
C19 C -0.1147(3) 0.1206(2) -0.0653(2) 0.0711(8) Uani 1 1 d .
H23 H -0.1647 0.0823 -0.0995 0.085 Uiso 1 1 calc R
C20 C -0.0001(3) 0.1407(2) -0.1181(2) 0.0712(7) Uani 1 1 d .
H24 H 0.0274 0.1164 -0.1885 0.085 Uiso 1 1 calc R
C21 C 0.0745(2) 0.1970(2) -0.06719(19) 0.0563(6) Uani 1 1 d .
H25 H 0.1521 0.2098 -0.1039 0.068 Uiso 1 1 calc R
C22 C 0.2139(2) 0.44204(16) -0.04812(16) 0.0418(5) Uani 1 1 d .
C23 C 0.1275(2) 0.45382(19) -0.12180(18) 0.0532(6) Uani 1 1 d .
H16 H 0.0501 0.4291 -0.1049 0.064 Uiso 1 1 calc R
C24 C 0.1565(3) 0.5024(2) -0.2207(2) 0.0702(8) Uani 1 1 d .
H17 H 0.0990 0.5089 -0.2699 0.084 Uiso 1 1 calc R
C25 C 0.2701(3) 0.5409(2) -0.2459(2) 0.0781(9) Uani 1 1 d .
H18 H 0.2893 0.5731 -0.3121 0.094 Uiso 1 1 calc R
C26 C 0.3553(3) 0.5317(2) -0.1727(2) 0.0710(8) Uani 1 1 d .
H19 H 0.4315 0.5583 -0.1893 0.085 Uiso 1 1 calc R
C27 C 0.3272(2) 0.48297(19) -0.07503(19) 0.0559(6) Uani 1 1 d .
H20 H 0.3850 0.4773 -0.0261 0.067 Uiso 1 1 calc R
C28 C 0.25954(19) 0.48261(16) 0.22303(16) 0.0416(5) Uani 1 1 d .
C29 C 0.3121(2) 0.45335(18) 0.31686(17) 0.0490(5) Uani 1 1 d .
H15 H 0.3167 0.3818 0.3421 0.059 Uiso 1 1 calc R
C30 C 0.3573(3) 0.5300(2) 0.3723(2) 0.0644(7) Uani 1 1 d .
H14 H 0.3904 0.5103 0.4355 0.077 Uiso 1 1 calc R
C31 C 0.3535(3) 0.6359(2) 0.3339(2) 0.0734(8) Uani 1 1 d .
H13 H 0.3857 0.6867 0.3706 0.088 Uiso 1 1 calc R
C32 C 0.3025(3) 0.6663(2) 0.2422(2) 0.0712(8) Uani 1 1 d .
H12 H 0.2998 0.7377 0.2172 0.085 Uiso 1 1 calc R
C33 C 0.2545(2) 0.59022(18) 0.1862(2) 0.0547(6) Uani 1 1 d .
H11 H 0.2192 0.6113 0.1243 0.066 Uiso 1 1 calc R
C34 C 0.3604(2) 0.03607(16) 0.23932(17) 0.0422(5) Uani 1 1 d .
C35 C 0.33867(19) 0.02672(17) 0.43906(16) 0.0425(5) Uani 1 1 d .
C36 C 0.3193(2) -0.07922(19) 0.45513(19) 0.0539(6) Uani 1 1 d .
H2 H 0.3164 -0.1236 0.3970 0.065 Uiso 1 1 calc R
C37 C 0.3038(3) -0.1208(2) 0.5599(2) 0.0621(6) Uani 1 1 d .
H3 H 0.2908 -0.1929 0.5700 0.075 Uiso 1 1 calc R
C38 C 0.3073(2) -0.0580(2) 0.6472(2) 0.0610(6) Uani 1 1 d .
H4 H 0.2975 -0.0874 0.7156 0.073 Uiso 1 1 calc R
C39 C 0.3327(3) 0.1237(2) 0.71776(19) 0.0648(7) Uani 1 1 d .
H5 H 0.3274 0.0982 0.7878 0.078 Uiso 1 1 calc R
C40 C 0.3470(3) 0.2290(2) 0.6972(2) 0.0715(8) Uani 1 1 d .
H40 H 0.3497 0.2767 0.7527 0.086 Uiso 1 1 calc R
C41 C 0.3575(3) 0.2650(2) 0.59062(19) 0.0631(6) Uani 1 1 d .
H6 H 0.3659 0.3379 0.5778 0.076 Uiso 1 1 calc R
C42 C 0.34042(19) 0.09576(18) 0.52844(16) 0.0429(5) Uani 1 1 d .
C43 C 0.3258(2) 0.0522(2) 0.63311(17) 0.0494(5) Uani 1 1 d .

loop_
_atom_site_aniso_label
_atom_site_aniso_U_11
_atom_site_aniso_U_22
_atom_site_aniso_U_33
_atom_site_aniso_U_23
_atom_site_aniso_U_13
_atom_site_aniso_U_12
Co1 0.03466(16) 0.03393(16) 0.03396(16) -0.00178(10) -0.00634(11) -0.00687(11)
O1 0.0844(12) 0.0453(9) 0.0553(10) -0.0025(7) -0.0216(8) -0.0215(8)
N1 0.0594(11) 0.0479(11) 0.0431(10) -0.0017(8) -0.0113(8) -0.0082(9)
N2 0.0610(11) 0.0389(9) 0.0375(9) 0.0021(7) -0.0129(8) -0.0135(8)
C1 0.0419(11) 0.0361(10) 0.0396(11) -0.0033(8) -0.0086(8) 0.0005(8)
C2 0.0348(10) 0.0512(12) 0.0456(11) -0.0022(9) -0.0130(9) -0.0049(9)
C3 0.0355(11) 0.0595(14) 0.0528(13) 0.0049(10) -0.0025(9) -0.0077(10)
C4 0.0490(12) 0.0598(14) 0.0342(11) -0.0027(10) -0.0002(9) 0.0036(10)
C5 0.0525(12) 0.0414(11) 0.0390(11) -0.0095(9) -0.0100(9) 0.0015(9)
C6 0.0351(10) 0.0330(10) 0.0388(10) -0.0020(8) -0.0037(8) -0.0051(8)
C7 0.0330(10) 0.0362(10) 0.0416(11) 0.0006(8) -0.0067(8) -0.0063(8)
C8 0.0368(10) 0.0345(10) 0.0400(10) 0.0009(8) -0.0066(8) -0.0065(8)
C9 0.0387(10) 0.0328(10) 0.0383(10) -0.0012(8) -0.0038(8) -0.0061(8)
C10 0.0347(10) 0.0437(11) 0.0427(11) 0.0053(9) -0.0050(8) -0.0066(8)
C11 0.0471(12) 0.0475(13) 0.0580(14) 0.0071(10) -0.0030(10) -0.0096(10)
C12 0.0634(16) 0.0641(16) 0.0775(19) 0.0271(14) -0.0047(14) -0.0195(13)
C13 0.0748(19) 0.101(2) 0.0567(16) 0.0290(16) 0.0018(14) -0.0215(17)
C14 0.0685(17) 0.095(2) 0.0440(13) 0.0002(13) 0.0008(12) -0.0156(15)
C15 0.0534(13) 0.0598(14) 0.0437(12) 0.0006(10) -0.0042(10) -0.0113(11)
C16 0.0395(11) 0.0374(10) 0.0465(11) 0.0009(8) -0.0124(9) -0.0082(8)
C17 0.0448(12) 0.0580(14) 0.0592(14) -0.0016(11) -0.0082(10) -0.0143(10)
C18 0.0507(14) 0.0711(17) 0.086(2) 0.0069(14) -0.0203(13) -0.0269(13)
C19 0.0757(18) 0.0678(17) 0.086(2) 0.0020(14) -0.0415(16) -0.0315(14)
C20 0.086(2) 0.0795(19) 0.0573(15) -0.0152(13) -0.0226(14) -0.0281(15)
C21 0.0543(14) 0.0665(15) 0.0523(13) -0.0074(11) -0.0099(11) -0.0195(12)
C22 0.0477(11) 0.0338(10) 0.0421(11) 0.0018(8) -0.0043(9) -0.0041(9)
C23 0.0559(14) 0.0493(13) 0.0497(13) 0.0047(10) -0.0102(10) 0.0040(10)
C24 0.093(2) 0.0601(16) 0.0498(14) 0.0075(12) -0.0191(14) 0.0134(15)
C25 0.114(3) 0.0537(16) 0.0518(16) 0.0144(12) 0.0126(16) 0.0016(16)
C26 0.086(2) 0.0563(15) 0.0655(17) 0.0078(13) 0.0146(15) -0.0205(14)
C27 0.0609(15) 0.0511(13) 0.0560(14) 0.0067(11) -0.0014(11) -0.0171(11)
C28 0.0427(11) 0.0356(11) 0.0468(11) -0.0069(9) -0.0033(9) -0.0100(8)
C29 0.0573(13) 0.0445(12) 0.0478(12) -0.0067(9) -0.0100(10) -0.0136(10)
C30 0.0719(17) 0.0646(16) 0.0621(15) -0.0148(12) -0.0185(13) -0.0183(13)
C31 0.0807(19) 0.0582(16) 0.089(2) -0.0263(15) -0.0181(16) -0.0246(14)
C32 0.0849(19) 0.0382(13) 0.094(2) -0.0077(13) -0.0113(16) -0.0220(13)
C33 0.0653(15) 0.0385(12) 0.0618(14) -0.0019(10) -0.0104(11) -0.0122(10)
C34 0.0453(11) 0.0377(11) 0.0447(11) -0.0034(9) -0.0151(9) -0.0034(9)
C35 0.0405(11) 0.0467(12) 0.0410(11) 0.0020(9) -0.0106(9) -0.0064(9)
C36 0.0634(14) 0.0481(13) 0.0532(13) 0.0044(10) -0.0133(11) -0.0143(11)
C37 0.0669(16) 0.0555(15) 0.0667(16) 0.0160(12) -0.0117(12) -0.0179(12)
C38 0.0595(15) 0.0727(17) 0.0496(14) 0.0195(12) -0.0069(11) -0.0115(12)
C39 0.0711(17) 0.0808(19) 0.0365(12) -0.0021(12) -0.0066(11) 0.0015(14)
C40 0.094(2) 0.0709(18) 0.0470(14) -0.0149(12) -0.0160(14) -0.0024(15)
C41 0.0822(18) 0.0547(15) 0.0542(14) -0.0087(11) -0.0159(13) -0.0109(13)
C42 0.0361(10) 0.0505(12) 0.0414(11) 0.0002(9) -0.0087(8) -0.0033(9)
C43 0.0417(11) 0.0614(14) 0.0413(12) 0.0031(10) -0.0051(9) -0.0005(10)

loop_
_atom_type_symbol
_atom_type_description
_atom_type_scat_dispersion_real
_atom_type_scat_dispersion_imag
_atom_type_scat_source
C C 0.0033 0.0016 'International Tables Vol C Tables 4.2.6.8 and 6.1.1.4'
H H 0.0000 0.0000 'International Tables Vol C Tables 4.2.6.8 and 6.1.1.4'
N N 0.0061 0.0033 'International Tables Vol C Tables 4.2.6.8 and 6.1.1.4'
O O 0.0106 0.0060 'International Tables Vol C Tables 4.2.6.8 and 6.1.1.4'
Co Co 0.3494 0.9721 'International Tables Vol C Tables 4.2.6.8 and 6.1.1.4'

loop_
_geom_angle_atom_site_label_1
_geom_angle_atom_site_label_2
_geom_angle_atom_site_label_3
_geom_angle
C8 Co1 C9 43.34(8)
C8 Co1 C7 43.32(8)
C9 Co1 C7 62.82(8)
C8 Co1 C6 62.62(8)
C9 Co1 C6 43.10(8)
C7 Co1 C6 42.97(8)
C8 Co1 C2 146.53(8)
C9 Co1 C2 115.81(8)
C7 Co1 C2 165.14(8)
C6 Co1 C2 124.88(9)
C8 Co1 C3 117.34(9)
C9 Co1 C3 117.39(9)
C7 Co1 C3 154.70(9)
C6 Co1 C3 154.69(9)
C2 Co1 C3 40.11(9)
C8 Co1 C1 172.75(8)
C9 Co1 C1 140.79(8)
C7 Co1 C1 130.25(8)
C6 Co1 C1 115.71(8)
C2 Co1 C1 40.60(8)
C3 Co1 C1 67.44(9)
C8 Co1 C4 112.80(9)
C9 Co1 C4 143.62(9)
C7 Co1 C4 123.58(9)
C6 Co1 C4 165.42(8)
C2 Co1 C4 67.18(9)
C3 Co1 C4 39.79(9)
C1 Co1 C4 66.91(9)
C8 Co1 C5 135.32(8)
C9 Co1 C5 175.83(8)
C7 Co1 C5 113.35(8)
C6 Co1 C5 133.10(8)
C2 Co1 C5 67.41(8)
C3 Co1 C5 66.77(9)
C1 Co1 C5 39.95(8)
C4 Co1 C5 39.39(9)
C41 N1 C42 117.0(2)
C34 N2 C35 129.54(18)
C34 N2 H7 115.2
C35 N2 H7 115.2
C5 C1 C2 107.22(18)
C5 C1 C34 124.97(19)
C2 C1 C34 127.81(18)
C5 C1 Co1 70.47(11)
C2 C1 Co1 68.89(12)
C34 C1 Co1 126.65(14)
C3 C2 C1 107.77(18)
C3 C2 Co1 70.38(12)
C1 C2 Co1 70.50(11)
C3 C2 H1 126.1
C1 C2 H1 126.1
Co1 C2 H1 126.1
C4 C3 C2 108.2(2)
C4 C3 Co1 70.58(12)
C2 C3 Co1 69.51(11)
C4 C3 H9 125.9
C2 C3 H9 125.9
Co1 C3 H9 125.9
C5 C4 C3 108.60(19)
C5 C4 Co1 70.67(12)
C3 C4 Co1 69.63(12)
C5 C4 H10 125.7
C3 C4 H10 125.7
Co1 C4 H10 125.7
C4 C5 C1 108.25(19)
C4 C5 Co1 69.94(12)
C1 C5 Co1 69.58(11)
C4 C5 H8 125.9
C1 C5 H8 125.9
Co1 C5 H8 125.9
C7 C6 C9 90.13(15)
C7 C6 C10 134.54(17)
C9 C6 C10 134.67(17)
C7 C6 Co1 68.09(11)
C9 C6 Co1 67.87(11)
C10 C6 Co1 128.18(14)
C6 C7 C16 135.23(17)
C6 C7 C8 89.97(15)
C16 C7 C8 134.03(18)
C6 C7 Co1 68.94(10)
C16 C7 Co1 127.89(14)
C8 C7 Co1 68.01(11)
C9 C8 C7 89.98(15)
C9 C8 C22 135.49(18)
C7 C8 C22 134.33(18)
C9 C8 Co1 68.51(11)
C7 C8 Co1 68.67(11)
C22 C8 Co1 124.43(14)
C8 C9 C6 89.91(15)
C8 C9 C28 135.64(17)
C6 C9 C28 133.81(17)
C8 C9 Co1 68.15(10)
C6 C9 Co1 69.03(11)
C28 C9 Co1 127.13(14)
C15 C10 C11 118.4(2)
C15 C10 C6 120.84(19)
C11 C10 C6 120.71(19)
C12 C11 C10 120.4(2)
C12 C11 H29 119.8
C10 C11 H29 119.8
C13 C12 C11 120.9(3)
C13 C12 H28 119.6
C11 C12 H28 119.6
C12 C13 C14 119.7(2)
C12 C13 H27 120.1
C14 C13 H27 120.1
C13 C14 C15 120.1(3)
C13 C14 H26 119.9
C15 C14 H26 119.9
C14 C15 C10 120.5(2)
C14 C15 H30 119.8
C10 C15 H30 119.8
C21 C16 C17 117.7(2)
C21 C16 C7 120.99(19)
C17 C16 C7 121.27(19)
C18 C17 C16 120.4(2)
C18 C17 H21 119.8
C16 C17 H21 119.8
C19 C18 C17 120.8(2)
C19 C18 H22 119.6
C17 C18 H22 119.6
C20 C19 C18 119.4(2)
C20 C19 H23 120.3
C18 C19 H23 120.3
C19 C20 C21 120.3(3)
C19 C20 H24 119.9
C21 C20 H24 119.9
C20 C21 C16 121.4(2)
C20 C21 H25 119.3
C16 C21 H25 119.3
C23 C22 C27 118.2(2)
C23 C22 C8 120.40(19)
C27 C22 C8 121.38(19)
C24 C23 C22 120.3(2)
C24 C23 H16 119.8
C22 C23 H16 119.8
C25 C24 C23 120.3(3)
C25 C24 H17 119.8
C23 C24 H17 119.8
C24 C25 C26 119.9(2)
C24 C25 H18 120.1
C26 C25 H18 120.1
C27 C26 C25 119.9(3)
C27 C26 H19 120.0
C25 C26 H19 120.0
C26 C27 C22 121.3(2)
C26 C27 H20 119.3
C22 C27 H20 119.3
C33 C28 C29 118.79(19)
C33 C28 C9 120.64(19)
C29 C28 C9 120.54(18)
C30 C29 C28 120.5(2)
C30 C29 H15 119.7
C28 C29 H15 119.7
C29 C30 C31 120.0(3)
C29 C30 H14 120.0
C31 C30 H14 120.0
C32 C31 C30 120.4(2)
C32 C31 H13 119.8
C30 C31 H13 119.8
C31 C32 C33 120.2(2)
C31 C32 H12 119.9
C33 C32 H12 119.9
C28 C33 C32 120.0(2)
C28 C33 H11 120.0
C32 C33 H11 120.0
O1 C34 N2 124.0(2)
O1 C34 C1 122.34(19)
N2 C34 C1 113.68(18)
C36 C35 N2 125.44(19)
C36 C35 C42 120.2(2)
N2 C35 C42 114.36(19)
C35 C36 C37 119.8(2)
C35 C36 H2 120.1
C37 C36 H2 120.1
C38 C37 C36 121.7(2)
C38 C37 H3 119.2
C36 C37 H3 119.2
C37 C38 C43 119.7(2)
C37 C38 H4 120.1
C43 C38 H4 120.1
C40 C39 C43 120.2(2)
C40 C39 H5 119.9
C43 C39 H5 119.9
C39 C40 C41 118.9(2)
C39 C40 H40 120.5
C41 C40 H40 120.5
N1 C41 C40 124.1(3)
N1 C41 H6 118.0
C40 C41 H6 118.0
N1 C42 C43 123.2(2)
N1 C42 C35 117.58(18)
C43 C42 C35 119.2(2)
C39 C43 C38 124.2(2)
C39 C43 C42 116.4(2)
C38 C43 C42 119.4(2)

loop_
_geom_bond_atom_site_label_1
_geom_bond_atom_site_label_2
_geom_bond_distance
Co1 C8 1.989(2)
Co1 C9 1.994(2)
Co1 C7 1.999(2)
Co1 C6 2.010(2)
Co1 C2 2.062(2)
Co1 C3 2.074(2)
Co1 C1 2.084(2)
Co1 C4 2.086(2)
Co1 C5 2.096(2)
O1 C34 1.224(2)
N1 C41 1.317(3)
N1 C42 1.372(3)
N2 C34 1.363(3)
N2 C35 1.400(3)
N2 H7 0.8600
C1 C5 1.428(3)
C1 C2 1.439(3)
C1 C34 1.480(3)
C2 C3 1.419(3)
C2 H1 0.9800
C3 C4 1.416(3)
C3 H9 0.9800
C4 C5 1.409(3)
C4 H10 0.9800
C5 H8 0.9800
C6 C7 1.468(3)
C6 C9 1.471(3)
C6 C10 1.474(3)
C7 C16 1.470(3)
C7 C8 1.472(3)
C8 C9 1.471(3)
C8 C22 1.478(3)
C9 C28 1.478(3)
C10 C15 1.398(3)
C10 C11 1.399(3)
C11 C12 1.379(3)
C11 H29 0.9300
C12 C13 1.378(4)
C12 H28 0.9300
C13 C14 1.379(4)
C13 H27 0.9300
C14 C15 1.393(3)
C14 H26 0.9300
C15 H30 0.9300
C16 C21 1.392(3)
C16 C17 1.394(3)
C17 C18 1.389(3)
C17 H21 0.9300
C18 C19 1.375(4)
C18 H22 0.9300
C19 C20 1.371(4)
C19 H23 0.9300
C20 C21 1.381(3)
C20 H24 0.9300
C21 H25 0.9300
C22 C23 1.394(3)
C22 C27 1.395(3)
C23 C24 1.394(3)
C23 H16 0.9300
C24 C25 1.381(4)
C24 H17 0.9300
C25 C26 1.381(4)
C25 H18 0.9300
C26 C27 1.380(3)
C26 H19 0.9300
C27 H20 0.9300
C28 C33 1.396(3)
C28 C29 1.399(3)
C29 C30 1.382(3)
C29 H15 0.9300
C30 C31 1.384(4)
C30 H14 0.9300
C31 C32 1.370(4)
C31 H13 0.9300
C32 C33 1.398(3)
C32 H12 0.9300
C33 H11 0.9300
C35 C36 1.370(3)
C35 C42 1.429(3)
C36 C37 1.409(3)
C36 H2 0.9300
C37 C38 1.367(4)
C37 H3 0.9300
C38 C43 1.416(4)
C38 H4 0.9300
C39 C40 1.354(4)
C39 C43 1.416(3)
C39 H5 0.9300
C40 C41 1.404(4)
C40 H40 0.9300
C41 H6 0.9300
C42 C43 1.416(3)

loop_
_geom_torsion_atom_site_label_1
_geom_torsion_atom_site_label_2
_geom_torsion_atom_site_label_3
_geom_torsion_atom_site_label_4
_geom_torsion
C8 Co1 C1 C5 52.3(6)
C9 Co1 C1 C5 173.55(13)
C7 Co1 C1 C5 78.35(15)
C6 Co1 C1 C5 127.32(13)
C2 Co1 C1 C5 -118.26(18)
C3 Co1 C1 C5 -80.25(14)
C4 Co1 C1 C5 -36.92(13)
C8 Co1 C1 C2 170.6(6)
C9 Co1 C1 C2 -68.18(17)
C7 Co1 C1 C2 -163.39(12)
C6 Co1 C1 C2 -114.42(13)
C3 Co1 C1 C2 38.01(12)
C4 Co1 C1 C2 81.34(14)
C5 Co1 C1 C2 118.26(18)
C8 Co1 C1 C34 -67.3(6)
C9 Co1 C1 C34 53.9(2)
C7 Co1 C1 C34 -41.3(2)
C6 Co1 C1 C34 7.7(2)
C2 Co1 C1 C34 122.1(2)
C3 Co1 C1 C34 160.1(2)
C4 Co1 C1 C34 -156.5(2)
C5 Co1 C1 C34 -119.6(2)
C5 C1 C2 C3 -0.5(2)
C34 C1 C2 C3 178.49(19)
Co1 C1 C2 C3 -60.82(14)
C5 C1 C2 Co1 60.35(14)
C34 C1 C2 Co1 -120.7(2)
C8 Co1 C2 C3 -59.8(2)
C9 Co1 C2 C3 -102.66(14)
C7 Co1 C2 C3 176.3(3)
C6 Co1 C2 C3 -152.00(13)
C1 Co1 C2 C3 118.03(18)
C4 Co1 C2 C3 37.40(14)
C5 Co1 C2 C3 80.26(14)
C8 Co1 C2 C1 -177.86(13)
C9 Co1 C2 C1 139.31(12)
C7 Co1 C2 C1 58.3(3)
C6 Co1 C2 C1 89.97(13)
C3 Co1 C2 C1 -118.03(18)
C4 Co1 C2 C1 -80.63(13)
C5 Co1 C2 C1 -37.77(12)
C1 C2 C3 C4 0.6(2)
Co1 C2 C3 C4 -60.25(15)
C1 C2 C3 Co1 60.90(14)
C8 Co1 C3 C4 -93.48(15)
C9 Co1 C3 C4 -142.62(13)
C7 Co1 C3 C4 -58.8(3)
C6 Co1 C3 C4 -176.74(17)
C2 Co1 C3 C4 118.98(19)
C1 Co1 C3 C4 80.51(14)
C5 Co1 C3 C4 36.99(13)
C8 Co1 C3 C2 147.54(12)
C9 Co1 C3 C2 98.40(14)
C7 Co1 C3 C2 -177.79(17)
C6 Co1 C3 C2 64.3(2)
C1 Co1 C3 C2 -38.47(12)
C4 Co1 C3 C2 -118.98(19)
C5 Co1 C3 C2 -81.99(14)
C2 C3 C4 C5 -0.6(2)
Co1 C3 C4 C5 -60.16(15)
C2 C3 C4 Co1 59.58(14)
C8 Co1 C4 C5 -134.71(12)
C9 Co1 C4 C5 -175.29(13)
C7 Co1 C4 C5 -86.63(14)
C6 Co1 C4 C5 -66.1(4)
C2 Co1 C4 C5 81.70(14)
C3 Co1 C4 C5 119.40(18)
C1 Co1 C4 C5 37.43(12)
C8 Co1 C4 C3 105.90(14)
C9 Co1 C4 C3 65.32(19)
C7 Co1 C4 C3 153.97(13)
C6 Co1 C4 C3 174.5(3)
C2 Co1 C4 C3 -37.70(13)
C1 Co1 C4 C3 -81.97(14)
C5 Co1 C4 C3 -119.40(18)
C3 C4 C5 C1 0.3(2)
Co1 C4 C5 C1 -59.23(14)
C3 C4 C5 Co1 59.52(15)
C2 C1 C5 C4 0.1(2)
C34 C1 C5 C4 -178.88(19)
Co1 C1 C5 C4 59.46(15)
C2 C1 C5 Co1 -59.35(14)
C34 C1 C5 Co1 121.7(2)
C8 Co1 C5 C4 68.71(17)
C9 Co1 C5 C4 137.9(10)
C7 Co1 C5 C4 115.05(13)
C6 Co1 C5 C4 161.62(13)
C2 Co1 C5 C4 -81.07(14)
C3 Co1 C5 C4 -37.36(13)
C1 Co1 C5 C4 -119.45(19)
C8 Co1 C5 C1 -171.84(12)
C9 Co1 C5 C1 -102.6(10)
C7 Co1 C5 C1 -125.49(12)
C6 Co1 C5 C1 -78.93(15)
C2 Co1 C5 C1 38.38(12)
C3 Co1 C5 C1 82.09(13)
C4 Co1 C5 C1 119.45(19)
C8 Co1 C6 C7 49.76(11)
C9 Co1 C6 C7 99.57(14)
C2 Co1 C6 C7 -168.61(11)
C3 Co1 C6 C7 146.36(18)
C1 Co1 C6 C7 -122.36(11)
C4 Co1 C6 C7 -25.3(4)
C5 Co1 C6 C7 -77.98(14)
C8 Co1 C6 C9 -49.81(11)
C7 Co1 C6 C9 -99.57(14)
C2 Co1 C6 C9 91.83(13)
C3 Co1 C6 C9 46.8(2)
C1 Co1 C6 C9 138.08(11)
C4 Co1 C6 C9 -124.9(3)
C5 Co1 C6 C9 -177.55(11)
C8 Co1 C6 C10 180.0(2)
C9 Co1 C6 C10 -130.2(2)
C7 Co1 C6 C10 130.2(2)
C2 Co1 C6 C10 -38.4(2)
C3 Co1 C6 C10 -83.4(3)
C1 Co1 C6 C10 7.9(2)
C4 Co1 C6 C10 104.9(3)
C5 Co1 C6 C10 52.2(2)
C9 C6 C7 C16 -170.9(2)
C10 C6 C7 C16 0.5(4)
Co1 C6 C7 C16 123.1(2)
C9 C6 C7 C8 -0.36(15)
C10 C6 C7 C8 171.0(2)
Co1 C6 C7 C8 -66.35(11)
C9 C6 C7 Co1 65.99(11)
C10 C6 C7 Co1 -122.6(2)
C8 Co1 C7 C6 -98.92(15)
C9 Co1 C7 C6 -49.24(11)
C2 Co1 C7 C6 39.2(3)
C3 Co1 C7 C6 -146.35(19)
C1 Co1 C7 C6 85.71(13)
C4 Co1 C7 C6 172.57(11)
C5 Co1 C7 C6 128.94(11)
C8 Co1 C7 C16 129.5(2)
C9 Co1 C7 C16 179.1(2)
C6 Co1 C7 C16 -131.6(2)
C2 Co1 C7 C16 -92.4(4)
C3 Co1 C7 C16 82.0(3)
C1 Co1 C7 C16 -45.9(2)
C4 Co1 C7 C16 40.9(2)
C5 Co1 C7 C16 -2.7(2)
C9 Co1 C7 C8 49.68(11)
C6 Co1 C7 C8 98.92(15)
C2 Co1 C7 C8 138.1(3)
C3 Co1 C7 C8 -47.4(2)
C1 Co1 C7 C8 -175.38(10)
C4 Co1 C7 C8 -88.51(14)
C5 Co1 C7 C8 -132.14(12)
C6 C7 C8 C9 0.36(15)
C16 C7 C8 C9 171.1(2)
Co1 C7 C8 C9 -66.85(11)
C6 C7 C8 C22 -175.0(2)
C16 C7 C8 C22 -4.2(4)
Co1 C7 C8 C22 117.8(2)
C6 C7 C8 Co1 67.21(10)
C16 C7 C8 Co1 -122.1(2)
C7 Co1 C8 C9 98.82(15)
C6 Co1 C8 C9 49.51(11)
C2 Co1 C8 C9 -63.09(18)
C3 Co1 C8 C9 -101.93(13)
C1 Co1 C8 C9 128.0(6)
C4 Co1 C8 C9 -145.79(12)
C5 Co1 C8 C9 174.31(12)
C9 Co1 C8 C7 -98.82(15)
C6 Co1 C8 C7 -49.31(11)
C2 Co1 C8 C7 -161.92(14)
C3 Co1 C8 C7 159.25(11)
C1 Co1 C8 C7 29.2(6)
C4 Co1 C8 C7 115.38(12)
C5 Co1 C8 C7 75.49(15)
C9 Co1 C8 C22 131.2(2)
C7 Co1 C8 C22 -129.9(2)
C6 Co1 C8 C22 -179.24(19)
C2 Co1 C8 C22 68.2(2)
C3 Co1 C8 C22 29.3(2)
C1 Co1 C8 C22 -100.7(6)
C4 Co1 C8 C22 -14.54(19)
C5 Co1 C8 C22 -54.4(2)
C7 C8 C9 C6 -0.36(15)
C22 C8 C9 C6 174.9(2)
Co1 C8 C9 C6 -67.36(11)
C7 C8 C9 C28 -171.7(2)
C22 C8 C9 C28 3.6(4)
Co1 C8 C9 C28 121.3(2)
C7 C8 C9 Co1 67.00(11)
C22 C8 C9 Co1 -117.8(2)
C7 C6 C9 C8 0.36(15)
C10 C6 C9 C8 -171.0(2)
Co1 C6 C9 C8 66.55(11)
C7 C6 C9 C28 171.9(2)
C10 C6 C9 C28 0.6(4)
Co1 C6 C9 C28 -121.9(2)
C7 C6 C9 Co1 -66.19(11)
C10 C6 C9 Co1 122.4(2)
C7 Co1 C9 C8 -49.66(11)
C6 Co1 C9 C8 -98.73(15)
C2 Co1 C9 C8 146.89(11)
C3 Co1 C9 C8 101.81(12)
C1 Co1 C9 C8 -170.96(12)
C4 Co1 C9 C8 60.90(18)
C5 Co1 C9 C8 -73.3(11)
C8 Co1 C9 C6 98.73(15)
C7 Co1 C9 C6 49.08(11)
C2 Co1 C9 C6 -114.38(12)
C3 Co1 C9 C6 -159.45(11)
C1 Co1 C9 C6 -72.22(16)
C4 Co1 C9 C6 159.63(13)
C5 Co1 C9 C6 25.4(11)
C8 Co1 C9 C28 -131.5(2)
C7 Co1 C9 C28 178.8(2)
C6 Co1 C9 C28 129.8(2)
C2 Co1 C9 C28 15.4(2)
C3 Co1 C9 C28 -29.7(2)
C1 Co1 C9 C28 57.5(2)
C4 Co1 C9 C28 -70.6(2)
C5 Co1 C9 C28 155.2(10)
C7 C6 C10 C15 -142.0(2)
C9 C6 C10 C15 25.8(3)
Co1 C6 C10 C15 121.8(2)
C7 C6 C10 C11 36.3(3)
C9 C6 C10 C11 -155.9(2)
Co1 C6 C10 C11 -59.9(3)
C15 C10 C11 C12 -0.7(3)
C6 C10 C11 C12 -179.0(2)
C10 C11 C12 C13 0.5(4)
C11 C12 C13 C14 0.0(4)
C12 C13 C14 C15 -0.2(4)
C13 C14 C15 C10 0.0(4)
C11 C10 C15 C14 0.4(3)
C6 C10 C15 C14 178.8(2)
C6 C7 C16 C21 -151.7(2)
C8 C7 C16 C21 41.5(3)
Co1 C7 C16 C21 -53.8(3)
C6 C7 C16 C17 30.8(3)
C8 C7 C16 C17 -136.0(2)
Co1 C7 C16 C17 128.75(19)
C21 C16 C17 C18 0.7(3)
C7 C16 C17 C18 178.2(2)
C16 C17 C18 C19 -0.6(4)
C17 C18 C19 C20 0.1(4)
C18 C19 C20 C21 0.4(4)
C19 C20 C21 C16 -0.3(4)
C17 C16 C21 C20 -0.3(4)
C7 C16 C21 C20 -177.8(2)
C9 C8 C22 C23 -143.0(2)
C7 C8 C22 C23 30.3(3)
Co1 C8 C22 C23 123.39(19)
C9 C8 C22 C27 37.7(3)
C7 C8 C22 C27 -149.0(2)
Co1 C8 C22 C27 -55.9(3)
C27 C22 C23 C24 1.9(3)
C8 C22 C23 C24 -177.5(2)
C22 C23 C24 C25 -1.0(4)
C23 C24 C25 C26 -0.2(4)
C24 C25 C26 C27 0.7(4)
C25 C26 C27 C22 0.2(4)
C23 C22 C27 C26 -1.5(3)
C8 C22 C27 C26 177.9(2)
C8 C9 C28 C33 26.9(3)
C6 C9 C28 C33 -141.0(2)
Co1 C9 C28 C33 123.0(2)
C8 C9 C28 C29 -154.9(2)
C6 C9 C28 C29 37.2(3)
Co1 C9 C28 C29 -58.8(3)
C33 C28 C29 C30 0.5(3)
C9 C28 C29 C30 -177.7(2)
C28 C29 C30 C31 -1.5(4)
C29 C30 C31 C32 1.4(4)
C30 C31 C32 C33 -0.4(5)
C29 C28 C33 C32 0.6(3)
C9 C28 C33 C32 178.8(2)
C31 C32 C33 C28 -0.6(4)
C35 N2 C34 O1 5.4(4)
C35 N2 C34 C1 -173.37(19)
C5 C1 C34 O1 16.5(3)
C2 C1 C34 O1 -162.3(2)
Co1 C1 C34 O1 107.2(2)
C5 C1 C34 N2 -164.75(19)
C2 C1 C34 N2 16.5(3)
Co1 C1 C34 N2 -74.1(2)
C34 N2 C35 C36 4.7(4)
C34 N2 C35 C42 -176.9(2)
N2 C35 C36 C37 177.0(2)
C42 C35 C36 C37 -1.3(3)
C35 C36 C37 C38 0.1(4)
C36 C37 C38 C43 0.6(4)
C43 C39 C40 C41 -1.4(4)
C42 N1 C41 C40 1.7(4)
C39 C40 C41 N1 -1.0(5)
C41 N1 C42 C43 -0.1(3)
C41 N1 C42 C35 179.9(2)
C36 C35 C42 N1 -178.1(2)
N2 C35 C42 N1 3.4(3)
C36 C35 C42 C43 1.9(3)
N2 C35 C42 C43 -176.65(18)
C40 C39 C43 C38 -178.1(3)
C40 C39 C43 C42 2.8(4)
C37 C38 C43 C39 -179.1(2)
C37 C38 C43 C42 0.0(3)
N1 C42 C43 C39 -2.1(3)
C35 C42 C43 C39 178.0(2)
N1 C42 C43 C38 178.7(2)
C35 C42 C43 C38 -1.2(3)
